data_2003702
loop_
_publ_author_name
'Carmalt, C. J.'
'Clegg, W.'
'Elsegood, M. R. J.'
'Kneisel, B. O.'
'Norman, N. C.'

_publ_section_title
;
 Two Anionic Indium(III)--Thiocyanate Complexes with Potassium-Centred
 Complex Cations
;
_journal_issue 7
_journal_name_full 'Acta Crystallographica Section C'
_journal_page_first 1254
_journal_page_last 1258
_journal_paper_doi 10.1107/S0108270195000527
_journal_volume 51
_journal_year 1995
_chemical_formula_sum 'C34 H48 In K N6 O5 S4'
_chemical_formula_weight 902.94
_chemical_name_systematic
;
 ?
;
_space_group_IT_number 14
_symmetry_cell_setting monoclinic
_symmetry_space_group_name_Hall '-P 2ybc'
_symmetry_space_group_name_H-M 'P 1 21/c 1'
_audit_creation_method SHELXL
_cell_angle_alpha 90.00
_cell_angle_beta 92.23(4)
_cell_angle_gamma 90.00
_cell_formula_units_Z 4
_cell_length_a 14.985(6)
_cell_length_b 17.375(6)
_cell_length_c 16.437(6)
_cell_measurement_reflns_used 31
_cell_measurement_temperature 180(2)
_cell_measurement_theta_max 12.37
_cell_measurement_theta_min 11.12
_cell_volume 4276(3)
_computing_cell_refinement DIF4
_computing_data_collection 'DIF4 (Stoe & Cie, 1988)'
_computing_data_reduction 'local programs'
_computing_molecular_graphics SHELXTL/PC
_computing_publication_material 'SHELXL93 and local programs'
_computing_structure_refinement 'SHELXL93 (Sheldrick, 1993)'
_computing_structure_solution 'SHELXTL/PC (Sheldrick, 1990)'
_diffrn_ambient_temperature 180(2)
_diffrn_measurement_device 'Stoe-Siemens diffractometer'
_diffrn_measurement_method '\w/\q scans with on-line profile fitting (Clegg)'
_diffrn_radiation_monochromator graphite
_diffrn_radiation_source 'fine-focus sealed tube'
_diffrn_radiation_type MoK\a
_diffrn_radiation_wavelength 0.71073
_diffrn_reflns_av_R_equivalents 0.0213
_diffrn_reflns_av_sigmaI/netI 0.0471
_diffrn_reflns_limit_h_max 16
_diffrn_reflns_limit_h_min -16
_diffrn_reflns_limit_k_max 18
_diffrn_reflns_limit_k_min -2
_diffrn_reflns_limit_l_max 17
_diffrn_reflns_limit_l_min -17
_diffrn_reflns_number 6628
_diffrn_reflns_theta_max 22.54
_diffrn_reflns_theta_min 2.65
_diffrn_standards_decay_% 4
_diffrn_standards_interval_time 60
_diffrn_standards_number 5
_exptl_absorpt_coefficient_mu 0.889
_exptl_absorpt_correction_T_max 0.766
_exptl_absorpt_correction_T_min 0.660
_exptl_absorpt_correction_type empirical
_exptl_crystal_colour 'pale pink'
_exptl_crystal_density_diffrn 1.402
_exptl_crystal_description block
_exptl_crystal_F_000 1864
_exptl_crystal_size_max 0.48
_exptl_crystal_size_mid 0.36
_exptl_crystal_size_min 0.16
_refine_diff_density_max .572
_refine_diff_density_min -.542
_refine_ls_extinction_method none
_refine_ls_goodness_of_fit_all 1.067
_refine_ls_goodness_of_fit_obs 1.048
_refine_ls_matrix_type full
_refine_ls_number_parameters 516
_refine_ls_number_reflns 5573
_refine_ls_number_restraints 26
_refine_ls_restrained_S_all 1.096
_refine_ls_restrained_S_obs 1.046
_refine_ls_R_factor_all 0.0692
_refine_ls_R_factor_obs 0.0472
_refine_ls_shift/esd_max -0.018
_refine_ls_shift/esd_mean 0.001
_refine_ls_structure_factor_coef Fsqd
_refine_ls_weighting_scheme
;
calc w = 1/[\s^2^(F~o~^2^) + (0.0054P)^2^ + 25.0832P]
where P = (F~o~^2^ + 2F~c~^2^)/3
;
_refine_ls_wR_factor_all 0.1313
_refine_ls_wR_factor_obs 0.1089
_reflns_number_observed 4328
_reflns_number_total 5582
_reflns_observed_criterion >2sigma(I)
_cod_data_source_file mu1159.cif
_cod_data_source_block 6
_cod_original_cell_volume 4276.(3)
_cod_original_sg_symbol_H-M 'P 21/c'
_cod_database_code 2003702

loop_
_symmetry_equiv_pos_as_xyz
'x, y, z'
'-x, y+1/2, -z+1/2'
'-x, -y, -z'
'x, -y-1/2, z-1/2'

loop_
_atom_site_aniso_label
_atom_site_aniso_U_11
_atom_site_aniso_U_12
_atom_site_aniso_U_13
_atom_site_aniso_U_22
_atom_site_aniso_U_23
_atom_site_aniso_U_33
In 0.0444(3) 0.0027(2) 0.0020(2) 0.0320(3) -0.0026(2) 0.0404(3)
N1 0.057(4) -0.009(3) 0.001(3) 0.057(4) -0.012(3) 0.057(4)
C1 0.049(4) -0.015(4) 0.016(3) 0.075(6) -0.014(4) 0.043(4)
S1 0.055(6) -0.031(4) 0.016(6) 0.086(8) -0.038(5) 0.093(10)
S1A 0.073(8) -0.074(13) 0.019(5) 0.211(23) -0.044(9) 0.063(6)
N2 0.081(5) 0.008(3) 0.000(3) 0.036(4) 0.006(3) 0.061(4)
C2 0.056(5) 0.000(4) 0.004(3) 0.043(4) -0.017(4) 0.049(4)
S2 0.115(2) 0.0124(13) 0.0000(12) 0.0526(12) 0.0126(10) 0.0552(12)
N3 0.059(4) 0.001(3) 0.007(3) 0.052(4) -0.012(3) 0.049(4)
C3 0.048(4) -0.005(3) 0.002(3) 0.043(4) 0.005(3) 0.042(4)
S3 0.0681(12) -0.0066(10) 0.0203(9) 0.0517(11) -0.0121(9) 0.0533(11)
N4 0.047(4) -0.001(3) -0.001(3) 0.052(4) -0.003(3) 0.058(4)
C4 0.047(4) 0.008(3) 0.009(3) 0.040(4) 0.002(3) 0.049(4)
S4 0.0501(12) -0.0104(11) -0.0061(10) 0.079(2) -0.0141(13) 0.085(2)
N5 0.039(3) -0.002(2) 0.003(2) 0.032(3) 0.000(2) 0.041(3)
C5 0.057(4) -0.005(3) 0.003(3) 0.041(4) -0.007(3) 0.045(4)
C6 0.065(5) -0.006(4) 0.009(3) 0.054(5) -0.006(4) 0.039(4)
C7 0.052(5) -0.004(4) 0.012(4) 0.060(5) -0.022(4) 0.058(5)
C8 0.047(4) 0.005(3) 0.003(3) 0.042(4) -0.016(4) 0.053(4)
C9 0.034(3) -0.002(3) 0.000(3) 0.038(4) -0.005(3) 0.041(4)
C10 0.039(4) -0.001(3) -0.007(3) 0.038(4) -0.010(3) 0.050(4)
C11 0.063(5) 0.009(4) -0.006(4) 0.038(4) -0.009(4) 0.058(5)
C12 0.079(6) 0.008(4) -0.009(4) 0.041(4) 0.013(4) 0.057(5)
C13 0.069(5) -0.002(4) -0.002(4) 0.048(4) 0.015(4) 0.051(4)
C14 0.050(4) 0.000(3) -0.001(3) 0.042(4) -0.001(3) 0.050(4)
N6 0.044(3) 0.002(3) -0.003(2) 0.036(3) -0.004(3) 0.039(3)
K 0.0578(10) 0.0008(8) -0.0009(8) 0.0506(10) -0.0015(8) 0.0601(10)
O1 0.056(3) 0.003(3) -0.001(3) 0.079(4) -0.010(4) 0.113(5)
C15 0.078(6) -0.001(5) -0.003(6) 0.060(6) 0.000(5) 0.113(8)
C16 0.070(6) 0.000(6) -0.016(6) 0.093(8) -0.011(7) 0.118(8)
C17 0.104(9) 0.045(7) -0.037(9) 0.094(9) -0.012(9) 0.190(14)
C18 0.110(9) 0.009(6) 0.029(8) 0.061(6) -0.017(7) 0.145(11)
O2 0.081(4) -0.008(3) -0.024(4) 0.052(3) 0.004(3) 0.111(5)
C19 0.068(6) 0.004(5) 0.004(5) 0.081(7) 0.029(6) 0.115(8)
C20 0.127(11) -0.025(8) -0.070(12) 0.098(10) 0.083(12) 0.276(20)
C21 0.099(8) -0.028(6) 0.011(7) 0.085(8) 0.008(7) 0.114(9)
C22 0.073(7) 0.002(6) -0.011(7) 0.086(8) -0.015(7) 0.154(11)
O3 0.088(4) -0.017(4) -0.020(3) 0.095(5) 0.019(4) 0.077(4)
C23 0.096(8) -0.121(11) -0.071(8) 0.281(19) 0.132(12) 0.148(11)
C24 0.080(7) -0.008(6) -0.017(6) 0.110(8) 0.038(7) 0.106(8)
C25 0.100(8) 0.013(7) 0.008(6) 0.102(8) 0.030(6) 0.090(7)
C26 0.089(8) -0.028(7) -0.004(7) 0.131(10) 0.042(8) 0.124(9)
O4 0.150(7) 0.020(4) 0.065(6) 0.054(4) -0.008(4) 0.149(7)
C27 0.271(20) -0.021(11) 0.177(17) 0.074(9) -0.016(10) 0.237(18)
C28 0.161(12) 0.058(8) 0.033(8) 0.089(8) -0.004(7) 0.110(9)
C29 0.183(14) 0.014(9) 0.021(11) 0.092(9) 0.035(9) 0.143(12)
C30 0.190(14) 0.084(11) 0.073(10) 0.138(12) 0.053(10) 0.126(11)
O5A 0.085(10) -0.015(14) 0.000(7) 0.146(14) 0.008(13) 0.046(6)
C31A 0.097(13) -0.023(12) -0.010(11) 0.112(12) 0.009(12) 0.101(12)
C32A 0.114(13) -0.055(17) 0.017(10) 0.209(19) -0.006(14) 0.054(8)
C33A 0.174(17) -0.009(20) -0.019(15) 0.121(15) -0.074(13) 0.058(9)
C34A 0.098(12) -0.047(13) 0.002(12) 0.121(16) 0.014(13) 0.085(11)
O5B 0.105(19) 0.022(24) -0.012(14) 0.145(20) 0.031(22) 0.081(13)
C31B 0.173(47) 0.064(38) 0.002(30) 0.132(18) -0.054(28) 0.095(14)
C32B 0.226(51) 0.086(28) -0.076(25) 0.124(19) -0.040(21) 0.091(13)
C33B 0.101(21) 0.021(22) -0.018(20) 0.131(18) -0.076(20) 0.085(14)
C34B 0.169(34) 0.043(25) -0.031(20) 0.138(18) -0.074(18) 0.070(15)

loop_
_atom_site_label
_atom_site_occupancy
_atom_site_fract_x
_atom_site_fract_y
_atom_site_fract_z
_atom_site_U_iso_or_equiv
_atom_site_thermal_displace_type
_atom_site_calc_flag
_atom_site_refinement_flags
_atom_site_disorder_group
_atom_site_type_symbol
In 1 -0.56062(3) 0.69385(3) 0.15953(3) 0.0389(2) Uani d . . In
N1 1 -0.4318(4) 0.7463(4) 0.1990(4) 0.057(2) Uani d . . N
C1 1 -0.3754(5) 0.7856(5) 0.2186(4) 0.056(2) Uani d . . C
S1 0.47(7) -0.3070(13) 0.8565(9) 0.237(2) 0.078(6) Uani d P 1 S
S1A 0.53(7) -0.284(2) 0.826(3) 0.2599(11) 0.115(10) Uani d P 2 S
N2 1 -0.5878(5) 0.7911(3) 0.0826(4) 0.060(2) Uani d . . N
C2 1 -0.6051(5) 0.8436(4) 0.0427(4) 0.049(2) Uani d . . C
S2 1 -0.6279(2) 0.91884(13) -0.01201(13) 0.0744(7) Uani d . . S
N3 1 -0.6177(4) 0.7332(3) 0.2693(4) 0.053(2) Uani d . . N
C3 1 -0.6571(5) 0.7645(4) 0.3186(4) 0.044(2) Uani d . . C
S3 1 -0.71260(13) 0.80737(11) 0.38753(11) 0.0573(5) Uani d . . S
N4 1 -0.6806(4) 0.6343(3) 0.1182(4) 0.0524(15) Uani d . . N
C4 1 -0.7442(5) 0.6070(4) 0.0870(4) 0.045(2) Uani d . . C
S4 1 -0.83075(14) 0.56690(14) 0.04449(14) 0.0715(6) Uani d . . S
N5 1 -0.4858(3) 0.6323(3) 0.0616(3) 0.0376(12) Uani d . . N
C5 1 -0.4780(5) 0.6603(4) -0.0134(4) 0.048(2) Uani d . . C
H5 1 -0.5097(5) 0.7059(4) -0.0281(4) 0.057 Uiso calc R . H
C6 1 -0.4257(5) 0.6260(4) -0.0706(4) 0.052(2) Uani d . . C
H6 1 -0.4218(5) 0.6470(4) -0.1237(4) 0.063 Uiso calc R . H
C7 1 -0.3794(5) 0.5601(5) -0.0479(5) 0.056(2) Uani d . . C
H7 1 -0.3417(5) 0.5359(5) -0.0854(5) 0.067 Uiso calc R . H
C8 1 -0.3877(4) 0.5295(4) 0.0287(4) 0.047(2) Uani d . . C
H8 1 -0.3574(4) 0.4834(4) 0.0440(4) 0.057 Uiso calc R . H
C9 1 -0.4412(4) 0.5673(4) 0.0836(4) 0.0376(15) Uani d . . C
C10 1 -0.4554(4) 0.5388(4) 0.1666(4) 0.043(2) Uani d . . C
C11 1 -0.4215(5) 0.4692(4) 0.1958(4) 0.053(2) Uani d . . C
H11 1 -0.3843(5) 0.4385(4) 0.1634(4) 0.064 Uiso calc R . H
C12 1 -0.4426(5) 0.4455(4) 0.2721(5) 0.059(2) Uani d . . C
H12 1 -0.4203(5) 0.3977(4) 0.2923(5) 0.071 Uiso calc R . H
C13 1 -0.4954(5) 0.4896(4) 0.3198(5) 0.056(2) Uani d . . C
H13 1 -0.5091(5) 0.4736(4) 0.3732(5) 0.067 Uiso calc R . H
C14 1 -0.5278(5) 0.5574(4) 0.2884(4) 0.047(2) Uani d . . C
H14 1 -0.5649(5) 0.5884(4) 0.3207(4) 0.057 Uiso calc R . H
N6 1 -0.5086(3) 0.5819(3) 0.2127(3) 0.0397(13) Uani d . . N
K 1 -0.11826(11) 0.83478(10) 0.13883(10) 0.0563(4) Uani d . . K
O1 1 0.0534(4) 0.8509(4) 0.0905(4) 0.083(2) Uani d . . O
C15 1 0.1010(6) 0.9127(5) 0.1263(6) 0.084(3) Uani d . . C
H15A 1 0.0647(6) 0.9380(5) 0.1676(6) 0.126 Uiso calc R . H
H15B 1 0.1152(6) 0.9511(5) 0.0843(6) 0.126 Uiso calc R . H
C16 1 0.1840(6) 0.8817(6) 0.1648(7) 0.094(3) Uani d . . C
H16A 1 0.1895(6) 0.8964(6) 0.2230(7) 0.141 Uiso calc R . H
H16B 1 0.2370(6) 0.9008(6) 0.1368(7) 0.141 Uiso calc R . H
C17 1 0.1751(8) 0.7972(7) 0.1558(9) 0.130(5) Uani d . . C
H17A 1 0.2334(8) 0.7733(7) 0.1448(9) 0.195 Uiso calc R . H
H17B 1 0.1516(8) 0.7739(7) 0.2056(9) 0.195 Uiso calc R . H
C18 1 0.1127(8) 0.7871(6) 0.0873(8) 0.105(4) Uani d . . C
H18A 1 0.1442(8) 0.7870(6) 0.0355(8) 0.157 Uiso calc R . H
H18B 1 0.0796(8) 0.7381(6) 0.0919(8) 0.157 Uiso calc R . H
O2 1 -0.1281(4) 0.6800(3) 0.1337(4) 0.082(2) Uani d . . O
C19 1 -0.0591(6) 0.6316(6) 0.1621(7) 0.088(3) Uani d . . C
H19A 1 -0.0197(6) 0.6588(6) 0.2024(7) 0.132 Uiso calc R . H
H19B 1 -0.0227(6) 0.6144(6) 0.1164(7) 0.132 Uiso calc R . H
C20 1 -0.1019(9) 0.5661(8) 0.1997(11) 0.169(7) Uani d . . C
H20A 1 -0.0681(9) 0.5184(8) 0.1891(11) 0.253 Uiso calc R . H
H20B 1 -0.1033(9) 0.5737(8) 0.2593(11) 0.253 Uiso calc R . H
C21 1 -0.1906(7) 0.5600(6) 0.1655(7) 0.100(3) Uani d . . C
H21A 1 -0.2339(7) 0.5515(6) 0.2086(7) 0.149 Uiso calc R . H
H21B 1 -0.1953(7) 0.5170(6) 0.1261(7) 0.149 Uiso calc R . H
C22 1 -0.2074(7) 0.6351(6) 0.1240(8) 0.105(4) Uani d . . C
H22A 1 -0.2223(7) 0.6268(6) 0.0655(8) 0.157 Uiso calc R . H
H22B 1 -0.2580(7) 0.6620(6) 0.1486(8) 0.157 Uiso calc R . H
O3 1 -0.2288(4) 0.8429(4) 0.0049(4) 0.087(2) Uani d . . O
C23 1 -0.3151(7) 0.8151(10) 0.0020(8) 0.177(8) Uani d . . C
H23A 1 -0.3446(7) 0.8285(10) 0.0530(8) 0.265 Uiso calc R . H
H23B 1 -0.3143(7) 0.7583(10) -0.0031(8) 0.265 Uiso calc R . H
C24 1 -0.3650(7) 0.8484(7) -0.0675(6) 0.099(3) Uani d . . C
H24A 1 -0.4102(7) 0.8855(7) -0.0491(6) 0.149 Uiso calc R . H
H24B 1 -0.3957(7) 0.8077(7) -0.1002(6) 0.149 Uiso calc R . H
C25 1 -0.2963(7) 0.8882(6) -0.1160(6) 0.097(3) Uani d . . C
H25A 1 -0.2805(7) 0.8568(6) -0.1636(6) 0.145 Uiso calc R . H
H25B 1 -0.3181(7) 0.9390(6) -0.1353(6) 0.145 Uiso calc R . H
C26 1 -0.2202(7) 0.8966(7) -0.0594(7) 0.115(4) Uani d . . C
H26A 1 -0.1642(7) 0.8869(7) -0.0877(7) 0.172 Uiso calc R . H
H26B 1 -0.2182(7) 0.9496(7) -0.0373(7) 0.172 Uiso calc R . H
O4 1 -0.1210(6) 0.9891(4) 0.1599(5) 0.116(3) Uani d . . O
C27 1 -0.1841(12) 1.0242(7) 0.2122(11) 0.190(9) Uani d . . C
H27A 1 -0.2451(12) 1.0055(7) 0.1977(11) 0.284 Uiso calc R . H
H27B 1 -0.1697(12) 1.0101(7) 0.2695(11) 0.284 Uiso calc R . H
C28 1 -0.1804(9) 1.1025(7) 0.2032(8) 0.119(4) Uani d . . C
H28A 1 -0.1504(9) 1.1263(7) 0.2517(8) 0.179 Uiso calc R . H
H28B 1 -0.2414(9) 1.1241(7) 0.1967(8) 0.179 Uiso calc R . H
C29 1 -0.1311(11) 1.1180(7) 0.1324(9) 0.139(5) Uani d . . C
H29A 1 -0.1704(11) 1.1408(7) 0.0889(9) 0.208 Uiso calc R . H
H29B 1 -0.0815(11) 1.1542(7) 0.1453(9) 0.208 Uiso calc R . H
C30 1 -0.0975(10) 1.0453(8) 0.1074(8) 0.149(6) Uani d . . C
H30A 1 -0.1217(10) 1.0330(8) 0.0520(8) 0.224 Uiso calc R . H
H30B 1 -0.0316(10) 1.0478(8) 0.1055(8) 0.224 Uiso calc R . H
O5A 0.63(2) -0.0461(15) 0.8036(12) 0.2935(13) 0.092(5) Uani d PU 1 O
C31A 0.63(2) -0.0961(14) 0.7623(11) 0.3516(12) 0.104(5) Uani d PU 1 C
H31A 0.63(2) -0.0633(14) 0.7158(11) 0.3707(12) 0.156 Uiso calc PR 1 H
H31B 0.63(2) -0.1549(14) 0.7466(11) 0.3276(12) 0.156 Uiso calc PR 1 H
C32A 0.63(2) -0.1066(15) 0.8158(17) 0.4175(10) 0.125(7) Uani d PU 1 C
H32A 0.63(2) -0.1649(15) 0.8425(17) 0.4117(10) 0.188 Uiso calc PR 1 H
H32B 0.63(2) -0.1033(15) 0.7886(17) 0.4705(10) 0.188 Uiso calc PR 1 H
C33A 0.63(2) -0.039(3) 0.8660(18) 0.4126(15) 0.118(6) Uani d PU 1 C
H33A 0.63(2) 0.003(3) 0.8591(18) 0.4602(15) 0.177 Uiso calc PR 1 H
H33B 0.63(2) -0.063(3) 0.9191(18) 0.4141(15) 0.177 Uiso calc PR 1 H
C34A 0.63(2) 0.0089(16) 0.8549(14) 0.3371(12) 0.101(6) Uani d PU 1 C
H34A 0.63(2) 0.0150(16) 0.9040(14) 0.3073(12) 0.152 Uiso calc PR 1 H
H34B 0.63(2) 0.0689(16) 0.8327(14) 0.3485(12) 0.152 Uiso calc PR 1 H
O5B 0.37(2) -0.049(3) 0.852(2) 0.289(3) 0.111(9) Uani d PU 2 O
C31B 0.37(2) -0.013(4) 0.788(3) 0.332(3) 0.133(15) Uani d PU 2 C
H31C 0.37(2) 0.049(4) 0.778(3) 0.315(3) 0.200 Uiso calc PR 2 H
H31D 0.37(2) -0.049(4) 0.741(3) 0.318(3) 0.200 Uiso calc PR 2 H
C32B 0.37(2) -0.011(3) 0.799(4) 0.419(2) 0.149(17) Uani d PU 2 C
H32C 0.37(2) 0.048(3) 0.786(2) 0.444(2) 0.223 Uiso calc PR 2 H
H32D 0.37(2) -0.057(3) 0.766(2) 0.444(2) 0.223 Uiso calc PR 2 H
C33B 0.37(2) -0.033(4) 0.890(2) 0.432(3) 0.106(9) Uani d PU 2 C
H33C 0.37(2) -0.075(4) 0.899(2) 0.476(3) 0.159 Uiso calc PR 2 H
H33D 0.37(2) 0.022(4) 0.921(2) 0.442(3) 0.159 Uiso calc PR 2 H
C34B 0.37(2) -0.075(3) 0.906(2) 0.3502(19) 0.127(11) Uani d PU 2 C
H34C 0.37(2) -0.1410(3) 0.903(2) 0.3541(19) 0.190 Uiso calc PR 2 H
H34D 0.37(2) -0.059(3) 0.958(2) 0.3331(19) 0.190 Uiso calc PR 2 H

loop_
_atom_type_symbol
_atom_type_description
_atom_type_scat_source
_atom_type_scat_dispersion_real
_atom_type_scat_dispersion_imag
C C 'International Tables Vol C Tables 4.2.6.8 and 6.1.1.4' .0033 .0016
H H 'International Tables Vol C Tables 4.2.6.8 and 6.1.1.4' .0000 .0000
N N 'International Tables Vol C Tables 4.2.6.8 and 6.1.1.4' .0061 .0033
O O 'International Tables Vol C Tables 4.2.6.8 and 6.1.1.4' .0106 .0060
S S 'International Tables Vol C Tables 4.2.6.8 and 6.1.1.4' .1246 .1234
K K 'International Tables Vol C Tables 4.2.6.8 and 6.1.1.4' .2009 .2494
In In 'International Tables Vol C Tables 4.2.6.8 and 6.1.1.4' -.7276 1.3

loop_
_geom_angle_atom_site_label_1
_geom_angle_atom_site_label_2
_geom_angle_atom_site_label_3
_geom_angle
_geom_angle_publ_flag
N3 In N2 100.0(2) yes
N3 In N4 93.6(2) yes
N2 In N4 93.1(2) yes
N3 In N1 89.6(2) yes
N2 In N1 89.5(2) yes
N4 In N1 175.4(2) yes
N3 In N6 95.3(2) yes
N2 In N6 164.5(2) yes
N4 In N6 88.8(2) yes
N1 In N6 87.6(2) yes
N3 In N5 167.3(2) yes
N2 In N5 92.4(2) yes
N4 In N5 88.8(2) yes
N1 In N5 87.3(2) yes
N6 In N5 72.3(2) yes
C1 N1 In 166.9(7) yes
N1 C1 S1 167.4(14) yes
N1 C1 S1A 167(2) yes
C1 S1 K 111.7(7) yes
C1 S1A K 114.1(6) yes
C2 N2 In 177.6(6) yes
N2 C2 S2 178.7(6) yes
C3 N3 In 166.7(6) yes
N3 C3 S3 179.3(7) yes
C4 N4 In 171.6(6) yes
N4 C4 S4 178.3(6) yes
C5 N5 C9 119.4(6) ?
C5 N5 In 123.2(4) ?
C9 N5 In 117.2(4) ?
N5 C5 C6 122.9(7) ?
C7 C6 C5 117.8(7) ?
C8 C7 C6 120.3(7) ?
C7 C8 C9 118.9(7) ?
N5 C9 C8 120.7(6) ?
N5 C9 C10 116.1(5) ?
C8 C9 C10 123.2(6) ?
N6 C10 C11 120.4(6) ?
N6 C10 C9 116.3(6) ?
C11 C10 C9 123.2(6) ?
C12 C11 C10 118.9(7) ?
C11 C12 C13 121.1(7) ?
C14 C13 C12 118.0(7) ?
N6 C14 C13 122.1(7) ?
C10 N6 C14 119.4(6) ?
C10 N6 In 117.6(4) ?
C14 N6 In 122.9(4) ?
O5B K O2 99.0(8) ?
O5B K O4 77.3(8) ?
O2 K O4 173.0(2) ?
O5B K O3 162.8(8) ?
O2 K O3 89.7(2) ?
O4 K O3 92.3(3) ?
O5B K O1 85.3(10) ?
O2 K O1 98.3(2) ?
O4 K O1 87.4(2) ?
O3 K O1 108.2(2) ?
O2 K O5A 81.6(5) ?
O4 K O5A 94.8(5) ?
O3 K O5A 163.5(4) ?
O1 K O5A 87.0(4) ?
O5B K S1A 73.6(10) ?
O2 K S1A 85.9(10) ?
O4 K S1A 87.3(10) ?
O3 K S1A 92.5(6) ?
O1 K S1A 158.9(4) ?
O2 K S1 94.7(3) ?
O4 K S1 78.9(3) ?
O3 K S1 83.2(7) ?
O1 K S1 162.7(4) ?
O5A K S1 83.6(8) ?
C15 O1 C18 107.7(7) ?
C15 O1 K 115.1(5) ?
C18 O1 K 121.7(6) ?
O1 C15 C16 107.9(8) ?
C15 C16 C17 104.3(9) ?
C18 C17 C16 104.6(10) ?
O1 C18 C17 105.2(9) ?
C19 O2 C22 108.1(7) ?
C19 O2 K 123.4(5) ?
C22 O2 K 126.5(6) ?
O2 C19 C20 106.2(8) ?
C21 C20 C19 108.1(10) ?
C20 C21 C22 104.6(9) ?
O2 C22 C21 107.7(8) ?
C23 O3 C26 108.4(8) ?
C23 O3 K 123.6(6) ?
C26 O3 K 124.7(6) ?
O3 C23 C24 109.9(9) ?
C23 C24 C25 104.9(8) ?
C26 C25 C24 104.2(8) ?
O3 C26 C25 108.7(9) ?
C30 O4 C27 105.5(8) ?
C30 O4 K 128.7(7) ?
C27 O4 K 120.7(6) ?
C28 C27 O4 109.1(10) ?
C27 C28 C29 107.4(10) ?
C30 C29 C28 105.5(10) ?
O4 C30 C29 110.5(10) ?
C34A O5A C31A 107.1(18) ?
C34A O5A K 123.2(16) ?
C31A O5A K 120.9(15) ?
O5A C31A C32A 104.7(16) ?
C33A C32A C31A 105.7(18) ?
C32A C33A C34A 111.1(16) ?
O5A C34A C33A 102.5(18) ?
C31B O5B C34B 106(3) ?
C31B O5B K 120(3) ?
C34B O5B K 127(2) ?
O5B C31B C32B 112(3) ?
C31B C32B C33B 105(4) ?
C34B C33B C32B 98(3) ?
O5B C34B C33B 113(3) ?

loop_
_geom_bond_atom_site_label_1
_geom_bond_atom_site_label_2
_geom_bond_distance
_geom_bond_publ_flag
In N3 2.139(6) yes
In N2 2.140(6) yes
In N4 2.161(6) yes
In N1 2.209(7) yes
In N6 2.258(5) yes
In N5 2.265(5) yes
N1 C1 1.124(9) yes
C1 S1 1.622(15) yes
C1 S1A 1.663(14) yes
N2 C2 1.148(9) yes
C2 S2 1.616(8) yes
N3 C3 1.156(8) yes
C3 S3 1.613(7) yes
N4 C4 1.165(8) yes
C4 S4 1.608(8) yes
N5 C5 1.335(8) ?
N5 C9 1.354(8) ?
C5 C6 1.382(9) ?
C6 C7 1.381(10) ?
C7 C8 1.378(10) ?
C8 C9 1.394(9) ?
C9 C10 1.476(9) ?
C10 N6 1.349(8) ?
C10 C11 1.390(9) ?
C11 C12 1.369(10) ?
C12 C13 1.369(10) ?
C13 C14 1.368(10) ?
C14 N6 1.356(8) ?
K O5B 2.66(5) yes
K O2 2.695(6) yes
K O4 2.704(7) yes
K O3 2.706(6) yes
K O1 2.736(6) yes
K O5A 2.78(2) yes
K S1 3.327(14) yes
K S1A 3.24(2) yes
O1 C15 1.403(10) ?
O1 C18 1.423(11) ?
C15 C16 1.476(12) ?
C16 C17 1.482(14) ?
C17 C18 1.45(2) ?
O2 C19 1.399(10) ?
O2 C22 1.424(11) ?
C19 C20 1.456(14) ?
C20 C21 1.427(15) ?
C21 C22 1.489(14) ?
O3 C23 1.380(11) ?
O3 C26 1.419(11) ?
C23 C24 1.460(13) ?
C24 C25 1.496(13) ?
C25 C26 1.450(14) ?
O4 C30 1.360(13) ?
O4 C27 1.437(13) ?
C27 C28 1.37(2) ?
C28 C29 1.43(2) ?
C29 C30 1.43(2) ?
O5A C34A 1.39(3) ?
O5A C31A 1.43(3) ?
C31A C32A 1.44(3) ?
C32A C33A 1.34(4) ?
C33A C34A 1.47(4) ?
O5B C31B 1.41(6) ?
O5B C34B 1.44(5) ?
C31B C32B 1.44(5) ?
C32B C33B 1.63(5) ?
C33B C34B 1.48(5) ?
